data_7128095
loop_
_publ_author_name
'Woi\'nska, Magdalena'
'Chodkiewicz, Micha\/l L'
'Wo\'zniak, Krzysztof'

_publ_section_title
;
 Towards accurate and precise positions of hydrogen atoms bonded to heavy
 metal atoms.
;
_journal_issue 30
_journal_name_full 'Chemical communications (Cambridge, England)'
_journal_page_first 3652
_journal_page_last 3655
_journal_paper_doi 10.1039/d0cc07661a
_journal_volume 57
_journal_year 2021
_chemical_absolute_configuration unk
_chemical_formula_moiety 'C24 H41 N6 Ru Si3, C32 H12 B F24'
_chemical_formula_sum 'C56 H53 B F24 N6 Ru Si3'
_chemical_formula_weight 1462.192
_space_group_crystal_system monoclinic
_space_group_IT_number 7
_space_group_name_Hall 'P -2yac'
_space_group_name_H-M_alt 'P 1 n 1'
_symmetry_Int_Tables_number 7
_audit_creation_date 2021-02-16
_audit_creation_method
;
Olex2 1.3
(compiled 2020.11.12 svn.r5f609507 for OlexSys, GUI svn.r6226)
;
_audit_update_record
;
2021-03-08 deposited with the CCDC.	2021-03-17 downloaded from the CCDC.
;
_cell_angle_alpha 90
_cell_angle_beta 94.385(2)
_cell_angle_gamma 90
_cell_formula_units_Z 2
_cell_length_a 13.9065(3)
_cell_length_b 12.1742(3)
_cell_length_c 18.3076(4)
_cell_measurement_reflns_used 21738
_cell_measurement_temperature 100(2)
_cell_measurement_theta_max 29.3051
_cell_measurement_theta_min 2.934
_cell_measurement_wavelength 0.71073
_cell_volume 3090.41(12)
_computing_cell_refinement
;
        CrysAlisPro, Agilent Technologies,
        Version 1.171.35.19 (release 27-10-2011 CrysAlis171 .NET)
        (compiled Oct 27 2011,15:02:11)
;
_computing_data_collection
;
        CrysAlisPro, Agilent Technologies,
        Version 1.171.35.19 (release 27-10-2011 CrysAlis171 .NET)
        (compiled Oct 27 2011,15:02:11)
;
_computing_data_reduction
;
        CrysAlisPro, Agilent Technologies,
        Version 1.171.35.19 (release 27-10-2011 CrysAlis171 .NET)
        (compiled Oct 27 2011,15:02:11)
;
_computing_molecular_graphics 'Olex2 1.3 (Dolomanov et al., 2009)'
_computing_publication_material 'Olex2 1.3 (Dolomanov et al., 2009)'
_computing_structure_refinement 'olex2.refine 1.3 (Bourhis et al., 2015)'
_computing_structure_solution 'SIR92 (Giacovazzo et al, 1993)'
_diffrn_ambient_temperature 100(2)
_diffrn_detector_area_resol_mean 16.1978
_diffrn_measured_fraction_theta_full 0.9984
_diffrn_measured_fraction_theta_max 0.9268
_diffrn_measurement_device_type 'Xcalibur, Eos, Gemini ultra'
_diffrn_measurement_method '\w scans'
_diffrn_radiation_type 'Mo K\a'
_diffrn_radiation_wavelength 0.71073
_diffrn_reflns_av_R_equivalents 0.0439
_diffrn_reflns_av_unetI/netI 0.0377
_diffrn_reflns_Laue_measured_fraction_full 0.9984
_diffrn_reflns_Laue_measured_fraction_max 0.9268
_diffrn_reflns_limit_h_max 18
_diffrn_reflns_limit_h_min -18
_diffrn_reflns_limit_k_max 16
_diffrn_reflns_limit_k_min -16
_diffrn_reflns_limit_l_max 24
_diffrn_reflns_limit_l_min -24
_diffrn_reflns_number 66637
_diffrn_reflns_point_group_measured_fraction_full 0.9983
_diffrn_reflns_point_group_measured_fraction_max 0.8887
_diffrn_reflns_theta_full 25.2417
_diffrn_reflns_theta_max 29.40
_diffrn_reflns_theta_min 2.94
_exptl_absorpt_coefficient_mu 0.428
_exptl_absorpt_correction_T_max 0.9886
_exptl_absorpt_correction_T_min 0.9265
_exptl_absorpt_correction_type multi-scan
_exptl_absorpt_process_details
;
        CrysAlisPro, Agilent Technologies,
        Version 1.171.35.19 (release 27-10-2011 CrysAlis171 .NET)
        (compiled Oct 27 2011,15:02:11)
        Empirical absorption correction using spherical harmonics,
 implemented in SCALE3 ABSPACK scaling algorithm.
;
_exptl_crystal_colour 'pale yellow'
_exptl_crystal_density_diffrn 1.571
_exptl_crystal_density_method 'not measured'
_exptl_crystal_description platelet
_exptl_crystal_F_000 1475.036
_exptl_crystal_size_max 0.17
_exptl_crystal_size_mid 0.1
_exptl_crystal_size_min 0.02
_refine_diff_density_max 0.9322
_refine_diff_density_min -0.4709
_refine_diff_density_rms 0.0792
_refine_ls_abs_structure_details 'Flack, H. D. (1983). Acta Cryst. A39, 876-881.'
_refine_ls_abs_structure_Flack -0.058(16)
_refine_ls_d_res_high 0.7239
_refine_ls_d_res_low 6.9329
_refine_ls_goodness_of_fit_ref 1.0579
_refine_ls_hydrogen_treatment mixed
_refine_ls_matrix_type full
_refine_ls_number_constraints 0
_refine_ls_number_parameters 828
_refine_ls_number_reflns 15166
_refine_ls_number_restraints 2
_refine_ls_restrained_S_all 1.0579
_refine_ls_R_factor_all 0.0482
_refine_ls_R_factor_gt 0.0382
_refine_ls_shift/su_max 0.0010
_refine_ls_shift/su_mean 0.0000
_refine_ls_structure_factor_coef Fsqd
_refine_ls_weighting_details 'w=1/[\s^2^(Fo^2^)+(0.0369P)^2^+2.8846P] where P=(Fo^2^+2Fc^2^)/3'
_refine_ls_weighting_scheme calc
_refine_ls_wR_factor_gt 0.0845
_refine_ls_wR_factor_ref 0.0924
_reflns_Friedel_coverage 0.850
_reflns_limit_h_max 18
_reflns_limit_h_min -18
_reflns_limit_k_max 16
_reflns_limit_k_min -16
_reflns_limit_l_max 24
_reflns_limit_l_min -24
_reflns_number_gt 13569
_reflns_number_total 15166
_reflns_threshold_expression I>=2u(I)
_cod_data_source_file d0cc07661a2.cif
_cod_data_source_block MIGKIY_IAM
_cod_depositor_comments 'Adding full bibliography for 7128081--7128095.cif.'
_cod_original_sg_symbol_Hall ' P -2yc (x-z,y,z)'
_cod_database_code 7128095
_olex2_refinement_description
;
1. Others
 Fixed Uiso: H1(0.029) H2(0.033) H3(0.038) H4(0.035) H6A(0.06) H6B(0.06)
 H6C(0.06) H7A(0.076) H7B(0.076) H7C(0.076) H8A(0.063) H8B(0.063) H8C(0.063)
 H11(0.032) H12(0.035) H13(0.04) H14(0.036) H16A(0.057) H16B(0.057) H16C(0.057)
 H17A(0.053) H17B(0.053) H17C(0.053) H18A(0.05) H18B(0.05) H18C(0.05)
 H21(0.028) H22(0.033) H23(0.035) H24(0.038) H26A(0.076) H26B(0.076)
 H26C(0.076) H27A(0.064) H27B(0.064) H27C(0.064) H28A(0.069) H28B(0.069)
 H28C(0.069) H52(0.027) H54(0.029) H56(0.025) H62(0.024) H64(0.027) H66(0.026)
 H72(0.026) H74(0.028) H76(0.026) H82(0.025) H84(0.028) H86(0.024)
 Fixed X: H1(0.4287) H2(0.2788) H3(0.1885) H4(0.2508) H6A(0.3032) H6B(0.4009)
 H6C(0.3438) H7A(0.4594) H7B(0.5697) H7C(0.4901) H8A(0.5771) H8B(0.6719)
 H8C(0.6089) H11(0.6975) H12(0.7444) H13(0.6685) H14(0.5465) H16A(0.4824)
 H16B(0.3897) H16C(0.4) H17A(0.3259) H17B(0.3492) H17C(0.3175) H18A(0.6128)
 H18B(0.5479) H18C(0.5127) H21(0.5286) H22(0.589) H23(0.737) H24(0.8244)
 H26A(0.8613) H26B(0.8953) H26C(0.9138) H27A(0.7287) H27B(0.7166) H27C(0.8211)
 H28A(0.8809) H28B(0.7975) H28C(0.8038) H52(-0.0989) H54(-0.0924) H56(0.1178)
 H62(-0.1097) H64(-0.2149) H66(0.0402) H72(0.075) H74(0.0962) H76(0.0523)
 H82(0.2174) H84(0.4315) H86(0.1618)
 Fixed Y: H1(0.2379) H2(0.1675) H3(0.0854) H4(0.083) H6A(0.1587) H6B(0.1155)
 H6C(0.0394) H7A(0.3709) H7B(0.3592) H7C(0.2777) H8A(0.0804) H8B(0.1323)
 H8C(0.0451) H11(0.2023) H12(0.2427) H13(0.3905) H14(0.4857) H16A(0.6026)
 H16B(0.5829) H16C(0.5189) H17A(0.5318) H17B(0.4524) H17C(0.4015) H18A(0.581)
 H18B(0.5831) H18C(0.6465) H21(0.0529) H22(-0.1235) H23(-0.1632) H24(-0.0229)
 H26A(0.1094) H26B(0.2319) H26C(0.135) H27A(0.3328) H27B(0.4533) H27C(0.3978)
 H28A(0.3891) H28B(0.4778) H28C(0.3714) H52(0.6631) H54(0.8807) H56(0.883)
 H62(0.6464) H64(0.9243) H66(0.93) H72(0.5456) H74(0.2816) H76(0.585)
 H82(0.7238) H84(0.8446) H86(0.7999)
 Fixed Z: H1(0.2479) H2(0.2123) H3(0.3018) H4(0.4232) H6A(0.5382) H6B(0.5806)
 H6C(0.5206) H7A(0.5628) H7B(0.5937) H7C(0.6217) H8A(0.5902) H8B(0.5598)
 H8C(0.5114) H11(0.2607) H12(0.1456) H13(0.0809) H14(0.1316) H16A(0.209)
 H16B(0.254) H16C(0.1787) H17A(0.3653) H17B(0.4341) H17C(0.3553) H18A(0.3802)
 H18B(0.4487) H18C(0.3748) H21(0.3124) H22(0.3095) H23(0.3751) H24(0.434)
 H26A(0.5164) H26B(0.4998) H26C(0.4435) H27A(0.5623) H27B(0.5279) H27C(0.538)
 H28A(0.3912) H28B(0.3735) H28C(0.3228) H52(0.4477) H54(0.6158) H56(0.4748)
 H62(0.2896) H64(0.1909) H66(0.3141) H72(0.4711) H74(0.3385) H76(0.2516)
 H82(0.4682) H84(0.3535) H86(0.2552)
;
_olex2_submission_special_instructions 'No special instructions were received'

loop_
_space_group_symop_id
_space_group_symop_operation_xyz
1 x,y,z
2 x+1/2,-y,z+1/2

loop_
_atom_site_label
_atom_site_type_symbol
_atom_site_fract_x
_atom_site_fract_y
_atom_site_fract_z
_atom_site_U_iso_or_equiv
_atom_site_adp_type
_atom_site_occupancy
_atom_site_refinement_flags_posn
C1 C 0.3922(2) 0.2061(3) 0.28425(16) 0.0229(6) Uani 1.000000 .
H1 H 0.428700 0.237900 0.247900 0.029000 Uiso 1.000000 .
C2 C 0.3033(2) 0.1640(3) 0.26210(18) 0.0277(7) Uani 1.000000 .
H2 H 0.278800 0.167500 0.212300 0.033000 Uiso 1.000000 .
C3 C 0.2499(2) 0.1165(3) 0.3151(2) 0.0311(7) Uani 1.000000 .
H3 H 0.188500 0.085400 0.301800 0.038000 Uiso 1.000000 .
C4 C 0.2871(2) 0.1149(3) 0.38677(19) 0.0293(7) Uani 1.000000 .
H4 H 0.250800 0.083000 0.423200 0.035000 Uiso 1.000000 .
C5 C 0.3787(2) 0.1601(3) 0.40699(17) 0.0236(6) Uani 1.000000 .
C6 C 0.3617(3) 0.1151(3) 0.5337(2) 0.0399(9) Uani 1.000000 .
H6A H 0.303200 0.158700 0.538200 0.060000 Uiso 1.000000 .
H6B H 0.400900 0.115500 0.580600 0.060000 Uiso 1.000000 .
H6C H 0.343800 0.039400 0.520600 0.060000 Uiso 1.000000 .
C7 C 0.5102(4) 0.3188(4) 0.5795(2) 0.0505(11) Uani 1.000000 .
H7A H 0.459400 0.370900 0.562800 0.076000 Uiso 1.000000 .
H7B H 0.569700 0.359200 0.593700 0.076000 Uiso 1.000000 .
H7C H 0.490100 0.277700 0.621700 0.076000 Uiso 1.000000 .
C8 C 0.6063(3) 0.1061(4) 0.5462(2) 0.0417(9) Uani 1.000000 .
H8A H 0.577100 0.080400 0.590200 0.063000 Uiso 1.000000 .
H8B H 0.671900 0.132300 0.559800 0.063000 Uiso 1.000000 .
H8C H 0.608900 0.045100 0.511400 0.063000 Uiso 1.000000 .
C11 C 0.6663(2) 0.2610(3) 0.23428(17) 0.0263(6) Uani 1.000000 .
H11 H 0.697500 0.202300 0.260700 0.032000 Uiso 1.000000 .
C12 C 0.6952(3) 0.2842(3) 0.16604(18) 0.0301(7) Uani 1.000000 .
H12 H 0.744400 0.242700 0.145600 0.035000 Uiso 1.000000 .
C13 C 0.6498(3) 0.3709(3) 0.12803(17) 0.0332(7) Uani 1.000000 .
H13 H 0.668500 0.390500 0.080900 0.040000 Uiso 1.000000 .
C14 C 0.5788(3) 0.4280(3) 0.15821(17) 0.0299(7) Uani 1.000000 .
H14 H 0.546500 0.485700 0.131600 0.036000 Uiso 1.000000 .
C15 C 0.5528(2) 0.4009(3) 0.22919(16) 0.0222(6) Uani 1.000000 .
C16 C 0.4351(3) 0.5480(3) 0.2230(2) 0.0384(8) Uani 1.000000 .
H16A H 0.482400 0.602600 0.209000 0.057000 Uiso 1.000000 .
H16B H 0.389700 0.582900 0.254000 0.057000 Uiso 1.000000 .
H16C H 0.400000 0.518900 0.178700 0.057000 Uiso 1.000000 .
C17 C 0.3535(3) 0.4608(3) 0.3812(2) 0.0355(8) Uani 1.000000 .
H17A H 0.325900 0.531800 0.365300 0.053000 Uiso 1.000000 .
H17B H 0.349200 0.452400 0.434100 0.053000 Uiso 1.000000 .
H17C H 0.317500 0.401500 0.355300 0.053000 Uiso 1.000000 .
C18 C 0.5467(3) 0.5815(3) 0.3951(2) 0.0331(8) Uani 1.000000 .
H18A H 0.612800 0.581000 0.380200 0.050000 Uiso 1.000000 .
H18B H 0.547900 0.583100 0.448700 0.050000 Uiso 1.000000 .
H18C H 0.512700 0.646500 0.374800 0.050000 Uiso 1.000000 .
C21 C 0.5897(2) 0.0379(3) 0.33731(16) 0.0232(6) Uani 1.000000 .
H21 H 0.528600 0.052900 0.312400 0.028000 Uiso 1.000000 .
C22 C 0.6244(2) -0.0675(3) 0.33569(17) 0.0266(6) Uani 1.000000 .
H22 H 0.589000 -0.123500 0.309500 0.033000 Uiso 1.000000 .
C23 C 0.7123(3) -0.0904(3) 0.37359(18) 0.0296(7) Uani 1.000000 .
H23 H 0.737000 -0.163200 0.375100 0.035000 Uiso 1.000000 .
C24 C 0.7639(2) -0.0077(3) 0.40851(17) 0.0311(7) Uani 1.000000 .
H24 H 0.824400 -0.022900 0.434000 0.038000 Uiso 1.000000 .
C25 C 0.7267(2) 0.1009(3) 0.40694(16) 0.0259(6) Uani 1.000000 .
C26 C 0.8691(3) 0.1637(4) 0.4778(3) 0.0510(12) Uani 1.000000 .
H26A H 0.861300 0.109400 0.516400 0.076000 Uiso 1.000000 .
H26B H 0.895300 0.231900 0.499800 0.076000 Uiso 1.000000 .
H26C H 0.913800 0.135000 0.443500 0.076000 Uiso 1.000000 .
C27 C 0.7521(3) 0.3840(3) 0.5264(2) 0.0428(9) Uani 1.000000 .
H27A H 0.728700 0.332800 0.562300 0.064000 Uiso 1.000000 .
H27B H 0.716600 0.453300 0.527900 0.064000 Uiso 1.000000 .
H27C H 0.821100 0.397800 0.538000 0.064000 Uiso 1.000000 .
C28 C 0.8136(3) 0.3994(4) 0.3731(2) 0.0455(10) Uani 1.000000 .
H28A H 0.880900 0.389100 0.391200 0.069000 Uiso 1.000000 .
H28B H 0.797500 0.477800 0.373500 0.069000 Uiso 1.000000 .
H28C H 0.803800 0.371400 0.322800 0.069000 Uiso 1.000000 .
C51 C 0.0185(2) 0.7636(2) 0.44891(15) 0.0202(6) Uani 1.000000 .
C52 C -0.0679(2) 0.7227(3) 0.47329(16) 0.0223(6) Uani 1.000000 .
H52 H -0.098900 0.663100 0.447700 0.027000 Uiso 1.000000 .
C53 C -0.1098(2) 0.7667(3) 0.53338(16) 0.0249(6) Uani 1.000000 .
C54 C -0.0646(2) 0.8516(3) 0.57401(16) 0.0244(6) Uani 1.000000 .
H54 H -0.092400 0.880700 0.615800 0.029000 Uiso 1.000000 .
C55 C 0.0212(2) 0.8923(3) 0.55200(16) 0.0226(6) Uani 1.000000 .
C56 C 0.0603(2) 0.8507(2) 0.49002(16) 0.0209(6) Uani 1.000000 .
H56 H 0.117800 0.883000 0.474800 0.025000 Uiso 1.000000 .
C57 C -0.2033(3) 0.7214(3) 0.55582(19) 0.0319(7) Uani 1.000000 .
C58 C 0.0715(2) 0.9831(3) 0.59514(17) 0.0250(6) Uani 1.000000 .
C61 C -0.0201(2) 0.7767(2) 0.31059(15) 0.0183(5) Uani 1.000000 .
C62 C -0.1021(2) 0.7224(2) 0.28001(15) 0.0198(6) Uani 1.000000 .
H62 H -0.109700 0.646400 0.289600 0.024000 Uiso 1.000000 .
C63 C -0.1732(2) 0.7764(3) 0.23624(15) 0.0219(6) Uani 1.000000 .
C64 C -0.1662(2) 0.8876(3) 0.22077(16) 0.0229(6) Uani 1.000000 .
H64 H -0.214900 0.924300 0.190900 0.027000 Uiso 1.000000 .
C65 C -0.0854(2) 0.9432(3) 0.25046(16) 0.0234(6) Uani 1.000000 .
C66 C -0.0142(2) 0.8894(2) 0.29450(16) 0.0217(6) Uani 1.000000 .
H66 H 0.040200 0.930000 0.314100 0.026000 Uiso 1.000000 .
C67 C -0.2599(2) 0.7116(3) 0.20673(18) 0.0287(7) Uani 1.000000 .
C68 C -0.0725(3) 1.0631(3) 0.2359(2) 0.0328(7) Uani 1.000000 .
C71 C 0.0610(2) 0.5881(2) 0.36333(15) 0.0205(6) Uani 1.000000 .
C72 C 0.0750(2) 0.5169(3) 0.42286(15) 0.0212(6) Uani 1.000000 .
H72 H 0.075000 0.545600 0.471100 0.026000 Uiso 1.000000 .
C73 C 0.0891(2) 0.4041(2) 0.41369(17) 0.0217(6) Uani 1.000000 .
C74 C 0.0876(2) 0.3583(3) 0.34476(17) 0.0238(6) Uani 1.000000 .
H74 H 0.096200 0.281600 0.338500 0.028000 Uiso 1.000000 .
C75 C 0.0729(2) 0.4271(3) 0.28494(16) 0.0238(6) Uani 1.000000 .
C76 C 0.0609(2) 0.5397(3) 0.29383(16) 0.0220(6) Uani 1.000000 .
H76 H 0.052300 0.585000 0.251600 0.026000 Uiso 1.000000 .
C77 C 0.1104(2) 0.3356(3) 0.48079(18) 0.0276(7) Uani 1.000000 .
C78 C 0.0667(3) 0.3794(3) 0.2085(2) 0.0369(9) Uani 1.000000 .
C81 C 0.1690(2) 0.7599(2) 0.36310(16) 0.0207(6) Uani 1.000000 .
C82 C 0.2375(2) 0.7522(3) 0.42356(15) 0.0204(6) Uani 1.000000 .
H82 H 0.217400 0.723800 0.468200 0.025000 Uiso 1.000000 .
C83 C 0.3324(2) 0.7841(2) 0.42079(16) 0.0200(6) Uani 1.000000 .
C84 C 0.3665(2) 0.8220(3) 0.35590(16) 0.0231(6) Uani 1.000000 .
H84 H 0.431500 0.844600 0.353500 0.028000 Uiso 1.000000 .
C85 C 0.3006(2) 0.8253(3) 0.29437(16) 0.0216(6) Uani 1.000000 .
C86 C 0.2045(2) 0.7955(2) 0.29824(15) 0.0202(6) Uani 1.000000 .
H86 H 0.161800 0.799900 0.255200 0.024000 Uiso 1.000000 .
C87 C 0.3975(2) 0.7787(3) 0.49027(17) 0.0264(7) Uani 1.000000 .
C88 C 0.3344(2) 0.8593(3) 0.22155(17) 0.0294(7) Uani 1.000000 .
NA N 0.43155(18) 0.2049(2) 0.35483(13) 0.0203(5) Uani 1.000000 .
N2 N 0.4174(2) 0.1625(2) 0.47679(14) 0.0275(6) Uani 1.000000 .
NB N 0.59669(18) 0.3160(2) 0.26643(13) 0.0214(5) Uani 1.000000 .
N4 N 0.4852(2) 0.4584(2) 0.26317(15) 0.0276(6) Uani 1.000000 .
NC N 0.63771(18) 0.1221(2) 0.37253(13) 0.0210(5) Uani 1.000000 .
N6 N 0.7753(2) 0.1858(3) 0.43839(17) 0.0352(7) Uani 1.000000 .
SiB Si 0.53225(7) 0.22057(8) 0.50303(5) 0.02681(19) Uani 1.000000 .
SiC Si 0.48250(6) 0.45476(7) 0.35989(5) 0.02415(18) Uani 1.000000 .
SiA Si 0.73349(7) 0.32320(8) 0.43300(5) 0.0294(2) Uani 1.000000 .
Ru Ru 0.56748(2) 0.285933(18) 0.383666(14) 0.02024(5) Uani 1.000000 .
B1 B 0.0578(3) 0.7209(3) 0.37173(17) 0.0204(7) Uani 1.000000 .
F1 F -0.19014(17) 0.6558(2) 0.61427(13) 0.0481(6) Uani 1.000000 .
F2 F -0.25161(16) 0.6645(2) 0.50305(13) 0.0508(6) Uani 1.000000 .
F3 F -0.26274(15) 0.8016(2) 0.57487(13) 0.0420(5) Uani 1.000000 .
F4 F 0.16339(16) 0.9950(2) 0.58052(15) 0.0602(8) Uani 1.000000 .
F5 F 0.02906(18) 1.08002(17) 0.58388(13) 0.0469(6) Uani 1.000000 .
F6 F 0.07338(18) 0.96617(18) 0.66711(11) 0.0444(6) Uani 1.000000 .
F7 F -0.31107(17) 0.6753(3) 0.26070(13) 0.0537(7) Uani 1.000000 .
F8 F -0.23504(17) 0.6234(2) 0.16949(14) 0.0492(6) Uani 1.000000 .
F9 F -0.32034(16) 0.7694(2) 0.16187(14) 0.0472(6) Uani 1.000000 .
F10 F -0.0404(4) 1.1179(2) 0.29058(17) 0.1171(18) Uani 1.000000 .
F11 F -0.0094(3) 1.0784(2) 0.1849(2) 0.0869(11) Uani 1.000000 .
F12 F -0.1496(2) 1.1089(2) 0.2048(2) 0.0905(12) Uani 1.000000 .
F13 F 0.04902(17) 0.35548(18) 0.53239(11) 0.0385(5) Uani 1.000000 .
F14 F 0.19890(17) 0.3527(2) 0.51205(14) 0.0549(7) Uani 1.000000 .
F15 F 0.10381(18) 0.22717(16) 0.46679(12) 0.0420(5) Uani 1.000000 .
F16 F 0.10618(19) 0.28254(17) 0.20436(12) 0.0453(6) Uani 1.000000 .
F17 F -0.0231(2) 0.3694(4) 0.18136(17) 0.1056(16) Uani 1.000000 .
F18 F 0.1108(3) 0.4432(2) 0.16234(14) 0.0896(13) Uani 1.000000 .
F19 F 0.48576(15) 0.8166(2) 0.48291(11) 0.0414(5) Uani 1.000000 .
F20 F 0.40744(16) 0.67506(19) 0.51552(11) 0.0391(5) Uani 1.000000 .
F21 F 0.36023(16) 0.8350(2) 0.54438(11) 0.0411(5) Uani 1.000000 .
F22 F 0.3394(2) 0.77620(19) 0.17566(12) 0.0525(7) Uani 1.000000 .
F23 F 0.41994(17) 0.9097(3) 0.22806(13) 0.0655(9) Uani 1.000000 .
F24 F 0.27461(16) 0.93187(17) 0.18632(10) 0.0378(5) Uani 1.000000 .
HA H 0.637(3) 0.384(4) 0.398(2) 0.051(12) Uiso 1.000000 .
HB H 0.514(3) 0.351(4) 0.435(2) 0.048(12) Uiso 1.000000 .

loop_
_atom_site_aniso_label
_atom_site_aniso_U_11
_atom_site_aniso_U_22
_atom_site_aniso_U_33
_atom_site_aniso_U_12
_atom_site_aniso_U_13
_atom_site_aniso_U_23
C1 0.0235(15) 0.0245(15) 0.0208(14) 0.0038(12) 0.0021(11) -0.0032(11)
C2 0.0273(17) 0.0265(16) 0.0287(16) 0.0028(13) -0.0005(13) -0.0039(13)
C3 0.0206(15) 0.0299(18) 0.0429(19) -0.0017(13) 0.0019(13) -0.0052(15)
C4 0.0256(16) 0.0269(17) 0.0364(18) 0.0022(13) 0.0092(13) 0.0039(13)
C5 0.0247(15) 0.0206(15) 0.0267(15) 0.0059(12) 0.0088(12) 0.0010(12)
C6 0.040(2) 0.048(2) 0.0333(19) 0.0009(17) 0.0149(15) 0.0161(17)
C7 0.073(3) 0.054(3) 0.0256(18) -0.008(2) 0.0142(19) -0.0121(18)
C8 0.039(2) 0.058(3) 0.0281(18) 0.0017(18) -0.0013(15) 0.0145(17)
C11 0.0270(16) 0.0281(16) 0.0243(15) 0.0031(13) 0.0040(12) 0.0037(12)
C12 0.0339(18) 0.0353(18) 0.0220(15) 0.0029(15) 0.0079(13) -0.0007(13)
C13 0.043(2) 0.0380(19) 0.0190(15) 0.0006(16) 0.0071(14) 0.0016(14)
C14 0.0379(18) 0.0306(18) 0.0209(15) 0.0017(15) 0.0002(13) 0.0033(13)
C15 0.0233(14) 0.0214(14) 0.0214(14) -0.0016(12) -0.0021(11) -0.0013(11)
C16 0.044(2) 0.0354(19) 0.0358(19) 0.0169(17) 0.0026(15) 0.0076(16)
C17 0.0290(18) 0.0348(19) 0.044(2) 0.0057(15) 0.0081(15) -0.0008(16)
C18 0.035(2) 0.0245(16) 0.039(2) 0.0022(14) 0.0020(15) -0.0063(14)
C21 0.0239(14) 0.0257(15) 0.0203(14) 0.0001(12) 0.0030(11) 0.0003(11)
C22 0.0285(16) 0.0251(16) 0.0269(15) -0.0000(13) 0.0058(12) -0.0029(12)
C23 0.0387(18) 0.0274(17) 0.0234(15) 0.0106(14) 0.0065(13) 0.0022(13)
C24 0.0321(18) 0.0369(19) 0.0233(16) 0.0106(15) -0.0053(13) 0.0026(14)
C25 0.0219(15) 0.0324(17) 0.0233(15) 0.0050(13) 0.0006(11) 0.0008(12)
C26 0.036(2) 0.051(3) 0.061(3) 0.0110(19) -0.0284(19) -0.015(2)
C27 0.047(2) 0.041(2) 0.038(2) -0.0035(18) -0.0135(17) -0.0127(16)
C28 0.0282(19) 0.052(3) 0.056(2) -0.0107(18) -0.0047(17) 0.003(2)
C51 0.0225(14) 0.0226(15) 0.0149(13) 0.0015(12) -0.0020(11) 0.0015(11)
C52 0.0242(15) 0.0220(15) 0.0201(14) -0.0026(12) -0.0015(11) -0.0011(11)
C53 0.0231(15) 0.0305(17) 0.0212(15) -0.0035(13) 0.0019(11) 0.0014(12)
C54 0.0261(15) 0.0284(16) 0.0185(14) -0.0001(13) 0.0012(11) -0.0013(12)
C55 0.0247(15) 0.0232(15) 0.0195(14) 0.0020(12) -0.0012(11) -0.0012(11)
C56 0.0202(14) 0.0224(15) 0.0202(14) -0.0003(12) 0.0015(11) 0.0025(11)
C57 0.0318(18) 0.039(2) 0.0259(16) -0.0065(15) 0.0095(13) -0.0022(14)
C58 0.0255(15) 0.0274(17) 0.0218(15) 0.0018(13) 0.0009(12) -0.0029(12)
C61 0.0193(13) 0.0215(14) 0.0142(12) 0.0020(11) 0.0030(10) -0.0000(10)
C62 0.0238(14) 0.0209(15) 0.0150(13) 0.0005(12) 0.0028(10) -0.0002(11)
C63 0.0223(14) 0.0280(16) 0.0155(13) 0.0007(12) 0.0029(11) -0.0047(11)
C64 0.0241(15) 0.0276(16) 0.0170(13) 0.0084(12) 0.0024(11) 0.0026(11)
C65 0.0272(15) 0.0227(15) 0.0210(14) 0.0051(12) 0.0055(12) 0.0032(11)
C66 0.0231(14) 0.0227(15) 0.0194(14) -0.0012(12) 0.0019(11) -0.0005(11)
C67 0.0273(16) 0.0339(18) 0.0246(16) 0.0012(14) -0.0001(12) -0.0022(13)
C68 0.0344(18) 0.0258(17) 0.0382(19) 0.0061(14) 0.0035(15) 0.0080(14)
C71 0.0193(14) 0.0216(15) 0.0205(14) 0.0001(11) 0.0001(12) -0.0019(10)
C72 0.0201(14) 0.0246(16) 0.0191(14) -0.0015(12) 0.0015(11) -0.0005(11)
C73 0.0183(14) 0.0181(14) 0.0287(15) -0.0010(11) 0.0028(11) 0.0046(12)
C74 0.0210(14) 0.0191(15) 0.0314(16) 0.0028(12) 0.0033(12) -0.0002(12)
C75 0.0265(15) 0.0241(15) 0.0211(14) 0.0024(12) 0.0032(12) -0.0045(12)
C76 0.0251(15) 0.0223(15) 0.0184(14) 0.0029(12) 0.0007(11) 0.0026(11)
C77 0.0305(16) 0.0220(16) 0.0307(16) 0.0007(13) 0.0051(13) 0.0044(13)
C78 0.052(2) 0.0309(19) 0.0269(18) 0.0132(17) 0.0000(16) -0.0054(14)
C81 0.0230(14) 0.0179(14) 0.0210(14) 0.0019(11) -0.0001(11) -0.0007(11)
C82 0.0250(15) 0.0213(14) 0.0148(13) 0.0024(12) 0.0018(11) -0.0008(11)
C83 0.0224(14) 0.0191(14) 0.0180(13) 0.0037(11) -0.0017(10) -0.0026(11)
C84 0.0204(14) 0.0245(15) 0.0242(15) -0.0007(12) 0.0004(11) -0.0014(12)
C85 0.0254(15) 0.0224(14) 0.0175(13) -0.0016(12) 0.0050(11) -0.0021(11)
C86 0.0219(14) 0.0201(15) 0.0180(13) 0.0009(11) -0.0027(11) 0.0001(11)
C87 0.0266(16) 0.0336(18) 0.0189(14) 0.0015(13) 0.0001(12) -0.0019(12)
C88 0.0278(16) 0.0374(18) 0.0230(15) -0.0077(14) 0.0013(12) 0.0007(14)
NA 0.0200(12) 0.0206(12) 0.0205(12) 0.0001(10) 0.0031(9) -0.0026(10)
N2 0.0284(14) 0.0306(15) 0.0240(13) -0.0001(12) 0.0058(11) 0.0052(11)
NB 0.0218(12) 0.0236(13) 0.0190(12) 0.0021(10) 0.0018(9) -0.0014(10)
N4 0.0312(14) 0.0255(14) 0.0256(13) 0.0055(12) -0.0005(11) 0.0025(11)
NC 0.0197(12) 0.0212(13) 0.0225(12) 0.0035(10) 0.0034(9) 0.0017(10)
N6 0.0260(15) 0.0364(17) 0.0410(17) 0.0051(13) -0.0114(12) -0.0059(13)
SiB 0.0324(5) 0.0323(5) 0.0158(4) 0.0008(4) 0.0027(3) -0.0011(3)
SiC 0.0234(4) 0.0225(4) 0.0269(4) 0.0020(3) 0.0041(3) -0.0025(3)
SiA 0.0279(5) 0.0289(5) 0.0302(5) -0.0007(4) -0.0066(4) -0.0044(4)
Ru 0.02185(10) 0.02214(10) 0.01670(10) 0.00044(11) 0.00122(7) -0.00177(11)
B1 0.0240(18) 0.0194(15) 0.0180(19) -0.0031(14) 0.0029(14) -0.0009(12)
F1 0.0492(14) 0.0507(14) 0.0467(13) -0.0087(11) 0.0178(11) 0.0155(11)
F2 0.0381(12) 0.0692(17) 0.0470(13) -0.0290(12) 0.0159(10) -0.0205(12)
F3 0.0270(11) 0.0527(14) 0.0483(13) -0.0021(10) 0.0156(9) -0.0049(10)
F4 0.0346(12) 0.0798(19) 0.0684(17) -0.0231(12) 0.0180(11) -0.0499(15)
F5 0.0604(15) 0.0234(10) 0.0522(13) -0.0023(10) -0.0255(11) 0.0002(9)
F6 0.0736(16) 0.0381(12) 0.0199(10) -0.0048(11) -0.0064(10) -0.0053(8)
F7 0.0418(14) 0.0825(19) 0.0368(12) -0.0308(13) 0.0034(10) 0.0011(12)
F8 0.0417(13) 0.0456(14) 0.0579(14) 0.0003(11) -0.0110(10) -0.0252(11)
F9 0.0348(12) 0.0486(14) 0.0543(14) -0.0004(10) -0.0218(10) 0.0015(11)
F10 0.262(5) 0.0214(13) 0.0589(19) -0.018(2) -0.047(3) 0.0040(12)
F11 0.107(3) 0.0418(16) 0.119(3) -0.0036(16) 0.061(2) 0.0197(17)
F12 0.070(2) 0.0399(15) 0.155(3) 0.0040(14) -0.034(2) 0.0404(19)
F13 0.0556(14) 0.0345(11) 0.0273(10) 0.0093(10) 0.0146(9) 0.0098(9)
F14 0.0394(13) 0.0712(18) 0.0512(14) -0.0081(12) -0.0155(10) 0.0349(13)
F15 0.0618(15) 0.0234(11) 0.0430(12) 0.0111(10) 0.0192(11) 0.0120(9)
F16 0.0733(17) 0.0274(11) 0.0359(11) 0.0148(11) 0.0079(11) -0.0092(9)
F17 0.069(2) 0.175(4) 0.0665(19) 0.055(2) -0.0356(16) -0.079(2)
F18 0.208(4) 0.0337(14) 0.0327(13) 0.0043(19) 0.0460(19) -0.0021(11)
F19 0.0281(10) 0.0648(15) 0.0302(11) -0.0113(10) -0.0057(8) 0.0015(10)
F20 0.0451(13) 0.0411(12) 0.0294(11) 0.0086(10) -0.0069(9) 0.0096(9)
F21 0.0453(13) 0.0542(14) 0.0233(10) 0.0081(11) -0.0012(9) -0.0136(9)
F22 0.091(2) 0.0404(13) 0.0295(12) 0.0196(13) 0.0287(12) 0.0035(10)
F23 0.0389(13) 0.123(3) 0.0345(12) -0.0342(15) -0.0004(10) 0.0239(14)
F24 0.0536(13) 0.0345(11) 0.0258(10) 0.0021(10) 0.0051(9) 0.0086(8)

loop_
_atom_type_symbol
_atom_type_scat_dispersion_real
_atom_type_scat_dispersion_imag
_atom_type_scat_Cromer_Mann_a1
_atom_type_scat_Cromer_Mann_a2
_atom_type_scat_Cromer_Mann_a3
_atom_type_scat_Cromer_Mann_a4
_atom_type_scat_Cromer_Mann_b1
_atom_type_scat_Cromer_Mann_b2
_atom_type_scat_Cromer_Mann_b3
_atom_type_scat_Cromer_Mann_b4
_atom_type_scat_Cromer_Mann_c
_atom_type_scat_source
_atom_type_scat_dispersion_source
Ru -1.25940 0.83630 19.26740 12.91820 4.86337 1.56756 0.80852 8.43467 24.79970 94.29280 5.37873983383 'International Tables Volume C Table 6.1.1.4 (pp. 500-502)' custom
C 0.00330 0.00160 2.31000 1.02000 1.58860 0.86500 20.84390 10.20750 0.56870 51.65120 0.215599998832 'International Tables Volume C Table 6.1.1.4 (pp. 500-502)' custom
B 0.00130 0.00070 2.05450 1.33260 1.09790 0.70680 23.21850 1.02100 60.34980 0.14030 -0.193200007081 'International Tables Volume C Table 6.1.1.4 (pp. 500-502)' custom
F 0.01710 0.01030 3.53920 2.64120 1.51700 1.02430 10.28250 4.29440 0.26150 26.14760 0.277599990368 'International Tables Volume C Table 6.1.1.4 (pp. 500-502)' custom
H 0.00000 0.00000 0.49300 0.32291 0.14019 0.04081 10.51090 26.12570 3.14236 57.79970 0.0030380000826 'International Tables Volume C Table 6.1.1.4 (pp. 500-502)' custom
N 0.00610 0.00330 12.21260 3.13220 2.01250 1.16630 0.00570 9.89330 28.99750 0.58260 -11.5290002823 'International Tables Volume C Table 6.1.1.4 (pp. 500-502)' custom
Si 0.08170 0.07040 6.29150 3.03530 1.98910 1.54100 2.43860 32.33370 0.67850 81.69370 1.14069998264 'International Tables Volume C Table 6.1.1.4 (pp. 500-502)' custom

loop_
_geom_angle_atom_site_label_1
_geom_angle_atom_site_label_2
_geom_angle_atom_site_label_3
_geom_angle
_geom_angle_site_symmetry_1
_geom_angle_site_symmetry_3
_geom_angle_publ_flag
C2 C1 H1 117.6(3) . . ?
NA C1 H1 118.1(3) . . ?
NA C1 C2 124.3(3) . . ?
H2 C2 C1 121.1(3) . . ?
C3 C2 C1 117.8(3) . . ?
C3 C2 H2 121.1(3) . . ?
H3 C3 C2 120.4(4) . . ?
C4 C3 C2 119.3(3) . . ?
C4 C3 H3 120.3(4) . . ?
H4 C4 C3 119.7(3) . . ?
C5 C4 C3 120.8(3) . . ?
C5 C4 H4 119.6(3) . . ?
NA C5 C4 119.8(3) . . ?
N2 C5 C4 123.0(3) . . ?
N2 C5 NA 117.2(3) . . ?
H6B C6 H6A 109.5(4) . . ?
H6C C6 H6A 109.5(4) . . ?
H6C C6 H6B 109.4(4) . . ?
N2 C6 H6A 109.6(3) . . ?
N2 C6 H6B 109.4(3) . . ?
N2 C6 H6C 109.5(3) . . ?
H7B C7 H7A 109.3(4) . . ?
H7C C7 H7A 109.5(4) . . ?
H7C C7 H7B 109.4(4) . . ?
SiB C7 H7A 109.5(3) . . ?
SiB C7 H7B 109.5(3) . . ?
SiB C7 H7C 109.6(3) . . ?
H8B C8 H8A 109.4(3) . . ?
H8C C8 H8A 109.3(4) . . ?
H8C C8 H8B 109.3(4) . . ?
SiB C8 H8A 109.6(3) . . ?
SiB C8 H8B 109.6(3) . . ?
SiB C8 H8C 109.6(3) . . ?
C12 C11 H11 117.8(3) . . ?
NB C11 H11 117.8(3) . . ?
NB C11 C12 124.4(3) . . ?
H12 C12 C11 121.3(3) . . ?
C13 C12 C11 117.4(3) . . ?
C13 C12 H12 121.3(3) . . ?
H13 C13 C12 120.0(3) . . ?
C14 C13 C12 120.1(3) . . ?
C14 C13 H13 119.9(4) . . ?
H14 C14 C13 120.0(3) . . ?
C15 C14 C13 119.9(3) . . ?
C15 C14 H14 120.1(3) . . ?
NB C15 C14 120.2(3) . . ?
N4 C15 C14 122.3(3) . . ?
N4 C15 NB 117.5(3) . . ?
H16B C16 H16A 109.4(4) . . ?
H16C C16 H16A 109.3(4) . . ?
H16C C16 H16B 109.6(4) . . ?
N4 C16 H16A 109.4(3) . . ?
N4 C16 H16B 109.6(3) . . ?
N4 C16 H16C 109.5(3) . . ?
H17B C17 H17A 109.4(3) . . ?
H17C C17 H17A 109.4(4) . . ?
H17C C17 H17B 109.4(4) . . ?
SiC C17 H17A 109.5(3) . . ?
SiC C17 H17B 109.5(3) . . ?
SiC C17 H17C 109.5(3) . . ?
H18B C18 H18A 109.5(4) . . ?
H18C C18 H18A 109.6(3) . . ?
H18C C18 H18B 109.5(3) . . ?
SiC C18 H18A 109.4(2) . . ?
SiC C18 H18B 109.4(3) . . ?
SiC C18 H18C 109.4(3) . . ?
C22 C21 H21 118.2(3) . . ?
NC C21 H21 118.1(3) . . ?
NC C21 C22 123.7(3) . . ?
H22 C22 C21 120.9(3) . . ?
C23 C22 C21 118.4(3) . . ?
C23 C22 H22 120.8(3) . . ?
H23 C23 C22 120.3(4) . . ?
C24 C23 C22 119.8(3) . . ?
C24 C23 H23 119.9(3) . . ?
H24 C24 C23 120.0(3) . . ?
C25 C24 C23 119.9(3) . . ?
C25 C24 H24 120.0(3) . . ?
NC C25 C24 120.1(3) . . ?
N6 C25 C24 122.6(3) . . ?
N6 C25 NC 117.4(3) . . ?
H26B C26 H26A 109.5(4) . . ?
H26C C26 H26A 109.3(4) . . ?
H26C C26 H26B 109.3(5) . . ?
N6 C26 H26A 109.6(4) . . ?
N6 C26 H26B 109.6(4) . . ?
N6 C26 H26C 109.5(4) . . ?
H27B C27 H27A 109.5(4) . . ?
H27C C27 H27A 109.4(4) . . ?
H27C C27 H27B 109.5(4) . . ?
SiA C27 H27A 109.4(3) . . ?
SiA C27 H27B 109.5(3) . . ?
SiA C27 H27C 109.4(3) . . ?
H28B C28 H28A 109.6(4) . . ?
H28C C28 H28A 109.5(4) . . ?
H28C C28 H28B 109.3(4) . . ?
SiA C28 H28A 109.6(3) . . ?
SiA C28 H28B 109.4(3) . . ?
SiA C28 H28C 109.4(3) . . ?
C56 C51 C52 115.3(3) . . ?
B1 C51 C52 120.7(3) . . ?
B1 C51 C56 123.5(3) . . ?
H52 C52 C51 118.7(3) . . ?
C53 C52 C51 122.4(3) . . ?
C53 C52 H52 118.9(3) . . ?
C54 C53 C52 120.5(3) . . ?
C57 C53 C52 120.0(3) . . ?
C57 C53 C54 119.4(3) . . ?
H54 C54 C53 120.7(3) . . ?
C55 C54 C53 118.3(3) . . ?
C55 C54 H54 120.9(3) . . ?
C56 C55 C54 120.6(3) . . ?
C58 C55 C54 119.3(3) . . ?
C58 C55 C56 120.1(3) . . ?
C55 C56 C51 122.8(3) . . ?
H56 C56 C51 118.6(3) . . ?
H56 C56 C55 118.6(3) . . ?
F1 C57 C53 111.8(3) . . ?
F2 C57 C53 113.2(3) . . ?
F2 C57 F1 107.5(3) . . ?
F3 C57 C53 111.6(3) . . ?
F3 C57 F1 106.0(3) . . ?
F3 C57 F2 106.3(3) . . ?
F4 C58 C55 112.9(3) . . ?
F5 C58 C55 112.9(3) . . ?
F5 C58 F4 107.1(3) . . ?
F6 C58 C55 112.3(3) . . ?
F6 C58 F4 105.6(3) . . ?
F6 C58 F5 105.4(3) . . ?
C66 C61 C62 115.8(3) . . ?
B1 C61 C62 123.5(3) . . ?
B1 C61 C66 120.0(3) . . ?
H62 C62 C61 119.0(3) . . ?
C63 C62 C61 122.0(3) . . ?
C63 C62 H62 119.0(3) . . ?
C64 C63 C62 121.4(3) . . ?
C67 C63 C62 118.3(3) . . ?
C67 C63 C64 120.3(3) . . ?
H64 C64 C63 121.3(3) . . ?
C65 C64 C63 117.6(3) . . ?
C65 C64 H64 121.1(3) . . ?
C66 C65 C64 121.1(3) . . ?
C68 C65 C64 120.7(3) . . ?
C68 C65 C66 118.2(3) . . ?
C65 C66 C61 122.0(3) . . ?
H66 C66 C61 119.0(3) . . ?
H66 C66 C65 119.0(3) . . ?
F7 C67 C63 111.4(3) . . ?
F8 C67 C63 111.9(3) . . ?
F8 C67 F7 106.6(3) . . ?
F9 C67 C63 113.3(3) . . ?
F9 C67 F7 106.6(3) . . ?
F9 C67 F8 106.7(3) . . ?
F10 C68 C65 114.6(3) . . ?
F11 C68 C65 110.6(3) . . ?
F11 C68 F10 105.6(4) . . ?
F12 C68 C65 113.0(3) . . ?
F12 C68 F10 110.6(4) . . ?
F12 C68 F11 101.3(3) . . ?
C76 C71 C72 115.9(3) . . ?
B1 C71 C72 123.2(2) . . ?
B1 C71 C76 120.4(3) . . ?
H72 C72 C71 119.2(3) . . ?
C73 C72 C71 122.0(3) . . ?
C73 C72 H72 118.9(3) . . ?
C74 C73 C72 121.0(3) . . ?
C77 C73 C72 118.0(3) . . ?
C77 C73 C74 120.9(3) . . ?
H74 C74 C73 121.0(3) . . ?
C75 C74 C73 118.1(3) . . ?
C75 C74 H74 120.8(3) . . ?
C76 C75 C74 121.1(3) . . ?
C78 C75 C74 119.7(3) . . ?
C78 C75 C76 119.2(3) . . ?
C75 C76 C71 121.9(3) . . ?
H76 C76 C71 119.0(3) . . ?
H76 C76 C75 119.1(3) . . ?
F13 C77 C73 112.4(3) . . ?
F14 C77 C73 112.5(3) . . ?
F14 C77 F13 106.6(3) . . ?
F15 C77 C73 112.6(3) . . ?
F15 C77 F13 105.9(3) . . ?
F15 C77 F14 106.4(3) . . ?
F16 C78 C75 114.0(3) . . ?
F17 C78 C75 111.8(3) . . ?
F17 C78 F16 106.6(4) . . ?
F18 C78 C75 111.6(3) . . ?
F18 C78 F16 105.8(3) . . ?
F18 C78 F17 106.5(4) . . ?
C86 C81 C82 115.5(3) . . ?
B1 C81 C82 119.5(3) . . ?
B1 C81 C86 124.9(3) . . ?
H82 C82 C81 118.4(3) . . ?
C83 C82 C81 122.9(3) . . ?
C83 C82 H82 118.6(3) . . ?
C84 C83 C82 120.9(3) . . ?
C87 C83 C82 118.1(3) . . ?
C87 C83 C84 120.9(3) . . ?
H84 C84 C83 121.6(3) . . ?
C85 C84 C83 116.9(3) . . ?
C85 C84 H84 121.5(3) . . ?
C86 C85 C84 121.6(3) . . ?
C88 C85 C84 119.4(3) . . ?
C88 C85 C86 118.9(3) . . ?
C85 C86 C81 122.0(3) . . ?
H86 C86 C81 119.0(3) . . ?
H86 C86 C85 119.0(3) . . ?
F19 C87 C83 113.6(3) . . ?
F20 C87 C83 111.7(3) . . ?
F20 C87 F19 106.8(3) . . ?
F21 C87 C83 111.1(3) . . ?
F21 C87 F19 108.1(3) . . ?
F21 C87 F20 105.1(3) . . ?
F22 C88 C85 112.8(3) . . ?
F23 C88 C85 112.6(3) . . ?
F23 C88 F22 108.6(3) . . ?
F24 C88 C85 112.4(3) . . ?
F24 C88 F22 105.0(3) . . ?
F24 C88 F23 104.8(3) . . ?
C5 NA C1 118.0(3) . . ?
Ru NA C1 120.4(2) . . ?
Ru NA C5 121.3(2) . . ?
C6 N2 C5 118.1(3) . . ?
SiB N2 C5 123.3(2) . . ?
SiB N2 C6 118.5(2) . . ?
C15 NB C11 118.0(3) . . ?
Ru NB C11 121.6(2) . . ?
Ru NB C15 119.8(2) . . ?
C16 N4 C15 118.2(3) . . ?
SiC N4 C15 120.8(2) . . ?
SiC N4 C16 118.4(2) . . ?
C25 NC C21 118.0(3) . . ?
Ru NC C21 120.89(19) . . ?
Ru NC C25 120.8(2) . . ?
C26 N6 C25 118.1(3) . . ?
SiA N6 C25 123.5(2) . . ?
SiA N6 C26 118.4(3) . . ?
C8 SiB C7 105.9(2) . . ?
N2 SiB C7 105.01(18) . . ?
N2 SiB C8 105.76(17) . . ?
Ru SiB C7 121.33(15) . . ?
Ru SiB C8 119.03(13) . . ?
Ru SiB N2 97.29(9) . . ?
C18 SiC C17 109.63(16) . . ?
N4 SiC C17 107.55(16) . . ?
N4 SiC C18 106.09(15) . . ?
Ru SiC C17 117.72(12) . . ?
Ru SiC C18 115.42(12) . . ?
Ru SiC N4 98.92(9) . . ?
HB SiC C17 92.9(13) . . ?
HB SiC C18 102.9(13) . . ?
HB SiC N4 135.8(13) . . ?
HB SiC Ru 37.7(13) . . ?
C28 SiA C27 107.09(19) . . ?
N6 SiA C27 107.60(17) . . ?
N6 SiA C28 107.10(19) . . ?
Ru SiA C27 118.16(14) . . ?
Ru SiA C28 117.47(13) . . ?
Ru SiA N6 98.12(10) . . ?
HA SiA C27 103.4(16) . . ?
HA SiA C28 93.2(16) . . ?
HA SiA N6 135.4(16) . . ?
HA SiA Ru 38.0(16) . . ?
NB Ru NA 93.43(9) . . ?
NC Ru NA 87.16(9) . . ?
NC Ru NB 86.91(9) . . ?
SiB Ru NA 80.57(7) . . ?
SiB Ru NB 169.96(7) . . ?
SiB Ru NC 84.76(7) . . ?
SiC Ru NA 86.40(7) . . ?
SiC Ru NB 78.98(7) . . ?
SiC Ru NC 164.10(7) . . ?
SiC Ru SiB 108.45(3) . . ?
SiA Ru NA 162.54(7) . . ?
SiA Ru NB 95.03(7) . . ?
SiA Ru NC 78.08(7) . . ?
SiA Ru SiB 88.74(3) . . ?
SiA Ru SiC 110.20(3) . . ?
HA Ru NA 156.6(16) . . ?
HA Ru NB 83.2(16) . . ?
HA Ru NC 115.6(17) . . ?
HA Ru SiB 105.5(16) . . ?
HA Ru SiC 70.2(16) . . ?
HA Ru SiA 40.2(16) . . ?
HB Ru NA 85.9(17) . . ?
HB Ru NB 131.0(17) . . ?
HB Ru NC 141.8(17) . . ?
HB Ru SiB 57.0(17) . . ?
HB Ru SiC 52.0(17) . . ?
HB Ru SiA 99.9(17) . . ?
HB Ru HA 79(2) . . ?
C61 B1 C51 102.2(2) . . ?
C71 B1 C51 114.3(2) . . ?
C71 B1 C61 111.6(2) . . ?
C81 B1 C51 111.8(2) . . ?
C81 B1 C61 113.1(2) . . ?
C81 B1 C71 104.2(3) . . ?
Ru HA SiA 102(2) . . ?
Ru HB SiC 90(2) . . ?

loop_
_geom_bond_atom_site_label_1
_geom_bond_atom_site_label_2
_geom_bond_distance
_geom_bond_site_symmetry_2
_geom_bond_publ_flag
C1 H1 0.950(3) . ?
C1 C2 1.370(4) . ?
C1 NA 1.364(4) . ?
C2 H2 0.949(3) . ?
C2 C3 1.391(5) . ?
C3 H3 0.949(3) . ?
C3 C4 1.374(5) . ?
C4 H4 0.950(3) . ?
C4 C5 1.410(5) . ?
C5 NA 1.363(4) . ?
C5 N2 1.349(4) . ?
C6 H6A 0.980(4) . ?
C6 H6B 0.981(4) . ?
C6 H6C 0.980(4) . ?
C6 N2 1.464(4) . ?
C7 H7A 0.981(5) . ?
C7 H7B 0.981(5) . ?
C7 H7C 0.979(4) . ?
C7 SiB 1.883(4) . ?
C8 H8A 0.980(4) . ?
C8 H8B 0.980(4) . ?
C8 H8C 0.981(4) . ?
C8 SiB 1.872(4) . ?
C11 H11 0.949(3) . ?
C11 C12 1.371(4) . ?
C11 NB 1.349(4) . ?
C12 H12 0.950(3) . ?
C12 C13 1.389(5) . ?
C13 H13 0.950(3) . ?
C13 C14 1.359(5) . ?
C14 H14 0.948(3) . ?
C14 C15 1.414(4) . ?
C15 NB 1.357(4) . ?
C15 N4 1.360(4) . ?
C16 H16A 0.982(4) . ?
C16 H16B 0.978(4) . ?
C16 H16C 0.980(4) . ?
C16 N4 1.463(4) . ?
C17 H17A 0.980(4) . ?
C17 H17B 0.981(4) . ?
C17 H17C 0.980(4) . ?
C17 SiC 1.866(4) . ?
C18 H18A 0.979(3) . ?
C18 H18B 0.980(4) . ?
C18 H18C 0.980(4) . ?
C18 SiC 1.872(4) . ?
C21 H21 0.950(3) . ?
C21 C22 1.372(5) . ?
C21 NC 1.359(4) . ?
C22 H22 0.949(3) . ?
C22 C23 1.387(5) . ?
C23 H23 0.951(3) . ?
C23 C24 1.366(5) . ?
C24 H24 0.949(3) . ?
C24 C25 1.418(5) . ?
C25 NC 1.369(4) . ?
C25 N6 1.341(4) . ?
C26 H26A 0.980(5) . ?
C26 H26B 0.981(4) . ?
C26 H26C 0.982(5) . ?
C26 N6 1.466(4) . ?
C27 H27A 0.980(4) . ?
C27 H27B 0.979(4) . ?
C27 H27C 0.981(4) . ?
C27 SiA 1.863(4) . ?
C28 H28A 0.977(4) . ?
C28 H28B 0.980(5) . ?
C28 H28C 0.981(4) . ?
C28 SiA 1.869(4) . ?
C51 C52 1.405(4) . ?
C51 C56 1.401(4) . ?
C51 B1 1.638(5) . ?
C52 H52 0.949(3) . ?
C52 C53 1.391(4) . ?
C53 C54 1.395(4) . ?
C53 C57 1.498(4) . ?
C54 H54 0.951(3) . ?
C54 C55 1.381(4) . ?
C55 C56 1.391(4) . ?
C55 C58 1.501(4) . ?
C56 H56 0.951(3) . ?
C57 F1 1.337(4) . ?
C57 F2 1.329(4) . ?
C57 F3 1.342(4) . ?
C58 F4 1.333(4) . ?
C58 F5 1.328(4) . ?
C58 F6 1.332(4) . ?
C61 C62 1.399(4) . ?
C61 C66 1.408(4) . ?
C61 B1 1.643(4) . ?
C62 H62 0.949(3) . ?
C62 C63 1.389(4) . ?
C63 C64 1.388(4) . ?
C63 C67 1.506(4) . ?
C64 H64 0.949(3) . ?
C64 C65 1.387(5) . ?
C65 C66 1.391(4) . ?
C65 C68 1.497(5) . ?
C66 H66 0.951(3) . ?
C67 F7 1.336(4) . ?
C67 F8 1.333(4) . ?
C67 F9 1.330(4) . ?
C68 F10 1.255(5) . ?
C68 F11 1.343(5) . ?
C68 F12 1.301(4) . ?
C71 C72 1.395(4) . ?
C71 C76 1.402(4) . ?
C71 B1 1.624(4) . ?
C72 H72 0.950(3) . ?
C72 C73 1.398(4) . ?
C73 C74 1.379(4) . ?
C73 C77 1.496(4) . ?
C74 H74 0.949(3) . ?
C74 C75 1.381(4) . ?
C75 C76 1.392(4) . ?
C75 C78 1.510(4) . ?
C76 H76 0.950(3) . ?
C77 F13 1.343(4) . ?
C77 F14 1.334(4) . ?
C77 F15 1.346(4) . ?
C78 F16 1.306(4) . ?
C78 F17 1.313(5) . ?
C78 F18 1.331(5) . ?
C81 C82 1.407(4) . ?
C81 C86 1.390(4) . ?
C81 B1 1.637(5) . ?
C82 H82 0.949(3) . ?
C82 C83 1.381(4) . ?
C83 C84 1.391(4) . ?
C83 C87 1.506(4) . ?
C84 H84 0.949(3) . ?
C84 C85 1.397(4) . ?
C85 C86 1.392(4) . ?
C85 C88 1.505(4) . ?
C86 H86 0.951(3) . ?
C87 F19 1.328(4) . ?
C87 F20 1.347(4) . ?
C87 F21 1.341(4) . ?
C88 F22 1.320(4) . ?
C88 F23 1.336(4) . ?
C88 F24 1.344(4) . ?
NA Ru 2.162(2) . ?
N2 SiB 1.779(3) . ?
NB Ru 2.245(2) . ?
N4 SiC 1.774(3) . ?
NC Ru 2.237(2) . ?
N6 SiA 1.771(3) . ?
SiB Ru 2.4108(9) . ?
SiC Ru 2.3941(9) . ?
SiC HB 1.89(4) . ?
SiA Ru 2.4562(9) . ?
SiA HA 1.62(4) . ?
Ru HA 1.55(4) . ?
Ru HB 1.47(4) . ?

loop_
_geom_torsion_atom_site_label_1
_geom_torsion_atom_site_label_2
_geom_torsion_atom_site_label_3
_geom_torsion_atom_site_label_4
_geom_torsion
_geom_torsion_site_symmetry_1
_geom_torsion_site_symmetry_2
_geom_torsion_site_symmetry_3
_geom_torsion_site_symmetry_4
_geom_torsion_publ_flag
C1 C2 C3 C4 0.8(4) . . . . ?
C1 NA C5 C4 1.4(3) . . . . ?
C1 NA C5 N2 -178.1(3) . . . . ?
C2 C3 C4 C5 -0.3(4) . . . . ?
C3 C4 C5 NA -0.9(4) . . . . ?
C3 C4 C5 N2 178.6(3) . . . . ?
C4 C5 NA Ru 175.5(2) . . . . ?
C4 C5 N2 C6 0.4(4) . . . . ?
C4 C5 N2 SiB -179.4(2) . . . . ?
C11 C12 C13 C14 -0.9(4) . . . . ?
C11 NB C15 C14 1.4(3) . . . . ?
C11 NB C15 N4 -177.7(3) . . . . ?
C12 C13 C14 C15 1.7(4) . . . . ?
C13 C14 C15 NB -2.0(4) . . . . ?
C13 C14 C15 N4 177.1(3) . . . . ?
C14 C15 NB Ru 173.0(2) . . . . ?
C14 C15 N4 C16 2.8(4) . . . . ?
C14 C15 N4 SiC -158.6(3) . . . . ?
C21 C22 C23 C24 -2.9(4) . . . . ?
C21 NC C25 C24 -3.4(3) . . . . ?
C21 NC C25 N6 176.8(3) . . . . ?
C22 C23 C24 C25 1.1(4) . . . . ?
C23 C24 C25 NC 2.2(4) . . . . ?
C23 C24 C25 N6 -178.0(3) . . . . ?
C24 C25 NC Ru 170.5(2) . . . . ?
C24 C25 N6 C26 -2.1(4) . . . . ?
C24 C25 N6 SiA 176.4(3) . . . . ?
C51 C52 C53 C54 -2.6(4) . . . . ?
C51 C52 C53 C57 178.6(3) . . . . ?
C51 C56 C55 C54 -3.0(4) . . . . ?
C51 C56 C55 C58 177.8(3) . . . . ?
C51 B1 C61 C62 -94.5(2) . . . . ?
C51 B1 C61 C66 75.9(3) . . . . ?
C51 B1 C71 C72 -29.1(3) . . . . ?
C51 B1 C71 C76 158.4(2) . . . . ?
C51 B1 C81 C82 43.1(3) . . . . ?
C51 B1 C81 C86 -140.7(2) . . . . ?
C52 C53 C54 C55 1.5(4) . . . . ?
C52 C53 C57 F1 102.8(3) . . . . ?
C52 C53 C57 F2 -18.8(3) . . . . ?
C52 C53 C57 F3 -138.7(3) . . . . ?
C53 C54 C55 C56 1.2(4) . . . . ?
C53 C54 C55 C58 -179.6(3) . . . . ?
C54 C55 C58 F4 163.5(3) . . . . ?
C54 C55 C58 F5 -74.8(3) . . . . ?
C54 C55 C58 F6 44.2(3) . . . . ?
C61 C62 C63 C64 -0.1(3) . . . . ?
C61 C62 C63 C67 -178.9(3) . . . . ?
C61 C66 C65 C64 0.5(4) . . . . ?
C61 C66 C65 C68 -179.5(3) . . . . ?
C61 B1 C71 C72 -144.5(2) . . . . ?
C61 B1 C71 C76 43.0(3) . . . . ?
C61 B1 C81 C82 157.7(2) . . . . ?
C61 B1 C81 C86 -26.1(3) . . . . ?
C62 C63 C64 C65 0.2(3) . . . . ?
C62 C63 C67 F7 63.9(3) . . . . ?
C62 C63 C67 F8 -55.3(3) . . . . ?
C62 C63 C67 F9 -176.0(3) . . . . ?
C63 C64 C65 C66 -0.3(3) . . . . ?
C63 C64 C65 C68 179.7(3) . . . . ?
C64 C65 C68 F10 138.7(4) . . . . ?
C64 C65 C68 F11 -102.0(4) . . . . ?
C64 C65 C68 F12 10.7(4) . . . . ?
C71 C72 C73 C74 -1.5(4) . . . . ?
C71 C72 C73 C77 175.8(3) . . . . ?
C71 C76 C75 C74 -1.4(4) . . . . ?
C71 C76 C75 C78 176.7(3) . . . . ?
C71 B1 C81 C82 -80.8(3) . . . . ?
C71 B1 C81 C86 95.4(2) . . . . ?
C72 C73 C74 C75 0.8(3) . . . . ?
C72 C73 C77 F13 48.3(3) . . . . ?
C72 C73 C77 F14 -72.0(3) . . . . ?
C72 C73 C77 F15 167.7(3) . . . . ?
C73 C74 C75 C76 0.6(4) . . . . ?
C73 C74 C75 C78 -177.5(3) . . . . ?
C74 C75 C78 F16 -21.1(3) . . . . ?
C74 C75 C78 F17 99.9(4) . . . . ?
C74 C75 C78 F18 -140.9(4) . . . . ?
C81 C82 C83 C84 -2.7(4) . . . . ?
C81 C82 C83 C87 176.2(3) . . . . ?
C81 C86 C85 C84 -0.6(4) . . . . ?
C81 C86 C85 C88 177.9(3) . . . . ?
C82 C83 C84 C85 -0.4(3) . . . . ?
C82 C83 C87 F19 -176.6(3) . . . . ?
C82 C83 C87 F20 62.6(3) . . . . ?
C82 C83 C87 F21 -54.5(3) . . . . ?
C83 C84 C85 C86 2.0(4) . . . . ?
C83 C84 C85 C88 -176.5(3) . . . . ?
C84 C85 C88 F22 107.2(3) . . . . ?
C84 C85 C88 F23 -16.2(4) . . . . ?
C84 C85 C88 F24 -134.3(3) . . . . ?
